data_7206883
loop_
_publ_author_name
'Yoshida, Yukihiro'
'Saito, Gunzi'

_publ_section_title
;
 Ionic liquids based on diethylmethyl(2-methoxyethyl)ammonium cations and
 bis(perfluoroalkanesulfonyl)amide anions: influence of anion structure on
 liquid properties.
;
_journal_issue 45
_journal_name_full 'Physical chemistry chemical physics : PCCP'
_journal_page_first 20302
_journal_page_last 20310
_journal_paper_doi 10.1039/c1cp21783f
_journal_volume 13
_journal_year 2011
_chemical_formula_sum 'C4 H12 F2 N2 O4 S2'
_chemical_formula_weight 254.28
_chemical_name_systematic
; 
 ? 
;
_space_group_IT_number 11
_symmetry_space_group_name_Hall '-P 2yb'
_symmetry_space_group_name_H-M 'P 1 21/m 1'
_atom_sites_solution_hydrogens geom
_atom_sites_solution_primary direct
_atom_sites_solution_secondary difmap
_audit_creation_method SHELXL-97
_cell_angle_alpha 90.00
_cell_angle_beta 90.6830(10)
_cell_angle_gamma 90.00
_cell_formula_units_Z 2
_cell_length_a 5.8107(5)
_cell_length_b 11.1323(10)
_cell_length_c 8.4816(7)
_cell_measurement_temperature 296(2)
_cell_volume 548.61(8)
_computing_structure_refinement 'SHELXL-97 (Sheldrick, 1997)'
_computing_structure_solution 'SHELXS-97 (Sheldrick, 1990)'
_diffrn_ambient_temperature 296(2)
_diffrn_measured_fraction_theta_full 0.918
_diffrn_measured_fraction_theta_max 0.918
_diffrn_radiation_monochromator graphite
_diffrn_radiation_source 'fine-focus sealed tube'
_diffrn_radiation_type MoK\a
_diffrn_radiation_wavelength 0.71073
_diffrn_reflns_av_R_equivalents 0.0240
_diffrn_reflns_av_sigmaI/netI 0.0253
_diffrn_reflns_limit_h_max 7
_diffrn_reflns_limit_h_min -7
_diffrn_reflns_limit_k_max 14
_diffrn_reflns_limit_k_min -8
_diffrn_reflns_limit_l_max 9
_diffrn_reflns_limit_l_min -11
_diffrn_reflns_number 3318
_diffrn_reflns_theta_full 28.93
_diffrn_reflns_theta_max 28.93
_diffrn_reflns_theta_min 2.40
_exptl_absorpt_coefficient_mu 0.507
_exptl_crystal_density_diffrn 1.539
_exptl_crystal_density_method 'not measured'
_exptl_crystal_F_000 264
_refine_diff_density_max 0.356
_refine_diff_density_min -0.234
_refine_diff_density_rms 0.046
_refine_ls_extinction_method none
_refine_ls_goodness_of_fit_ref 1.061
_refine_ls_hydrogen_treatment mixed
_refine_ls_matrix_type full
_refine_ls_number_parameters 91
_refine_ls_number_reflns 1392
_refine_ls_number_restraints 0
_refine_ls_restrained_S_all 1.061
_refine_ls_R_factor_all 0.0558
_refine_ls_R_factor_gt 0.0443
_refine_ls_shift/su_max 0.000
_refine_ls_shift/su_mean 0.000
_refine_ls_structure_factor_coef Fsqd
_refine_ls_weighting_details 'w=1/[\s^2^(Fo^2^)+(0.0502P)^2^+0.2707P] where P=(Fo^2^+2Fc^2^)/3'
_refine_ls_weighting_scheme calc
_refine_ls_wR_factor_gt 0.1162
_refine_ls_wR_factor_ref 0.1247
_reflns_number_gt 1107
_reflns_number_total 1392
_reflns_threshold_expression >2sigma(I)
_cod_data_source_file c1cp21783f.cif
_cod_data_source_block TMA-(FSO2)2N_at_273K
_cod_depositor_comments
;
The following automatic conversions were performed:

'_refine_ls_weighting_scheme' value 'calc
w=1/[\s^2^(Fo^2^)+(0.0502P)^2^+0.2707P] where P=(Fo^2^+2Fc^2^)/3' was
changed to 'calc'. New tag '_refine_ls_weighting_details' was
created. The value of the new tag was set to
'w=1/[\s^2^(Fo^2^)+(0.0502P)^2^+0.2707P] where P=(Fo^2^+2Fc^2^)/3'.

Automatic conversion script
Id: cif_fix_values 3143 2015-03-26 13:38:13Z robertas 
;
_cod_database_code 7206883

loop_
_symmetry_equiv_pos_as_xyz
'x, y, z'
'-x, y+1/2, -z'
'-x, -y, -z'
'x, -y-1/2, z'

loop_
_atom_site_label
_atom_site_type_symbol
_atom_site_fract_x
_atom_site_fract_y
_atom_site_fract_z
_atom_site_U_iso_or_equiv
_atom_site_adp_type
_atom_site_occupancy
_atom_site_calc_flag
_atom_site_refinement_flags
C1 C 0.6470(5) 0.1411(2) 0.3127(3) 0.0720(7) Uani 1 d .
H1A H 0.7357 0.1399 0.4089 0.108 Uiso 1 calc R
H1B H 0.7489 0.1423 0.2244 0.108 Uiso 1 calc R
H1C H 0.5520 0.0706 0.3072 0.108 Uiso 1 calc R
C2 C 0.3463(6) 0.2500 0.4481(4) 0.0688(10) Uani 1 d S
H2A H 0.2705 0.3263 0.4557 0.103 Uiso 0.50 calc PR
H2B H 0.4364 0.2360 0.5419 0.103 Uiso 0.50 calc PR
H2C H 0.2333 0.1876 0.4365 0.103 Uiso 0.50 calc PR
C3 C 0.3544(6) 0.2500 0.1624(4) 0.0655(9) Uani 1 d S
H3A H 0.2408 0.3123 0.1688 0.098 Uiso 0.50 calc PR
H3B H 0.2792 0.1736 0.1512 0.098 Uiso 0.50 calc PR
H3C H 0.4502 0.2640 0.0727 0.098 Uiso 0.50 calc PR
N1 N 0.4991(4) 0.2500 0.3089(3) 0.0420(5) Uani 1 d S
N11 N 0.8768(5) 0.2500 0.7030(3) 0.0533(6) Uani 1 d S
O11 O 0.8698(5) 0.03404(18) 0.6833(3) 0.1108(9) Uani 1 d .
O12A O 0.7250(14) 0.1043(5) 0.8922(8) 0.127(3) Uani 0.50 d P
O12B O 1.1403(18) 0.1144(8) 0.8596(13) 0.149(5) Uani 0.50 d P
F11A F 1.1790(10) 0.1232(7) 0.7969(8) 0.092(2) Uani 0.50 d P
F11B F 0.8674(10) 0.1362(4) 0.9551(5) 0.1004(14) Uani 0.50 d P
S11 S 0.91777(12) 0.12823(5) 0.78782(7) 0.0613(2) Uani 1 d .

loop_
_atom_site_aniso_label
_atom_site_aniso_U_11
_atom_site_aniso_U_22
_atom_site_aniso_U_33
_atom_site_aniso_U_23
_atom_site_aniso_U_13
_atom_site_aniso_U_12
C1 0.0677(15) 0.0682(16) 0.0800(17) -0.0078(13) -0.0085(13) 0.0245(12)
C2 0.061(2) 0.094(3) 0.0517(18) 0.000 0.0137(15) 0.000
C3 0.0604(19) 0.084(2) 0.0515(17) 0.000 -0.0181(15) 0.000
N1 0.0412(11) 0.0463(12) 0.0385(11) 0.000 -0.0023(9) 0.000
N11 0.0729(17) 0.0456(13) 0.0410(12) 0.000 -0.0098(11) 0.000
O11 0.158(2) 0.0512(11) 0.1227(19) -0.0108(11) -0.0390(16) -0.0136(12)
O12A 0.189(7) 0.074(3) 0.118(5) -0.011(3) 0.088(5) -0.044(4)
O12B 0.203(11) 0.061(3) 0.179(9) 0.000(5) -0.147(8) 0.007(5)
F11A 0.072(2) 0.078(3) 0.128(5) 0.015(3) 0.010(3) 0.037(2)
F11B 0.155(5) 0.086(3) 0.061(2) 0.030(2) 0.025(2) 0.018(3)
S11 0.0801(5) 0.0461(3) 0.0574(4) 0.0071(2) -0.0067(3) -0.0032(3)

loop_
_atom_type_symbol
_atom_type_description
_atom_type_scat_dispersion_real
_atom_type_scat_dispersion_imag
_atom_type_scat_source
C C 0.0033 0.0016 'International Tables Vol C Tables 4.2.6.8 and 6.1.1.4'
H H 0.0000 0.0000 'International Tables Vol C Tables 4.2.6.8 and 6.1.1.4'
N N 0.0061 0.0033 'International Tables Vol C Tables 4.2.6.8 and 6.1.1.4'
O O 0.0106 0.0060 'International Tables Vol C Tables 4.2.6.8 and 6.1.1.4'
F F 0.0171 0.0103 'International Tables Vol C Tables 4.2.6.8 and 6.1.1.4'
S S 0.1246 0.1234 'International Tables Vol C Tables 4.2.6.8 and 6.1.1.4'

loop_
_geom_angle_atom_site_label_1
_geom_angle_atom_site_label_2
_geom_angle_atom_site_label_3
_geom_angle
_geom_angle_site_symmetry_1
_geom_angle_site_symmetry_3
C2 N1 C1 109.52(17) . 4_565
C2 N1 C1 109.52(17) . .
C1 N1 C1 109.3(3) 4_565 .
C2 N1 C3 109.0(3) . .
C1 N1 C3 109.73(16) 4_565 .
C1 N1 C3 109.73(16) . .
S11 N11 S11 121.76(16) 4_565 .
F11B O12A S11 68.8(4) . .
F11A O12B S11 87.2(13) . .
F11A O12B F11B 136.9(15) . .
S11 O12B F11B 51.9(4) . .
O12B F11A S11 70.1(12) . .
O12A F11B S11 69.4(4) . .
O12A F11B O12B 114.9(6) . .
S11 F11B O12B 50.7(3) . .
O11 S11 O12B 111.2(4) . .
O11 S11 O12A 95.7(3) . .
O12B S11 O12A 114.7(6) . .
O11 S11 F11B 128.5(2) . .
O12B S11 F11B 77.4(5) . .
O12A S11 F11B 41.9(3) . .
O11 S11 F11A 101.3(3) . .
O12B S11 F11A 22.8(6) . .
O12A S11 F11A 137.3(4) . .
F11B S11 F11A 99.5(3) . .
O11 S11 N11 109.42(13) . .
O12B S11 N11 115.1(4) . .
O12A S11 N11 109.0(3) . .
F11B S11 N11 111.57(19) . .
F11A S11 N11 101.7(3) . .

loop_
_geom_bond_atom_site_label_1
_geom_bond_atom_site_label_2
_geom_bond_distance
_geom_bond_site_symmetry_2
C1 N1 1.486(3) .
C2 N1 1.485(4) .
C3 N1 1.493(4) .
N1 C1 1.486(3) 4_565
N11 S11 1.5517(12) 4_565
N11 S11 1.5517(12) .
O11 S11 1.399(2) .
O12A F11B 1.041(7) .
O12A S11 1.461(5) .
O12B F11A 0.589(15) .
O12B S11 1.431(9) .
O12B F11B 1.805(12) .
F11A S11 1.520(6) .
F11B S11 1.455(4) .
